data_4128126
loop_
_publ_author_name
'Beldjoudi, Yassine'
'Arauzo, Ana'
'Campo, Javier'
'Gavey, Emma L.'
'Pilkington, Melanie'
'Nascimento, Mitchell A.'
'Rawson, Jeremy M.'

_publ_section_title
;
 Structural, Magnetic, and Optical Studies of the Polymorphic
 9'-Anthracenyl Dithiadiazolyl Radical.
;
_journal_issue 17
_journal_name_full 'Journal of the American Chemical Society'
_journal_page_first 6875
_journal_page_last 6889
_journal_paper_doi 10.1021/jacs.8b11528
_journal_volume 141
_journal_year 2019
_chemical_formula_moiety 'C15 H9 N2 S2'
_chemical_formula_sum 'C15 H9 N2 S2'
_chemical_formula_weight 281.36
_chemical_name_systematic 9-Anthracenyl-1,2,3,5-dithiadiazolyl
_space_group_crystal_system orthorhombic
_space_group_IT_number 19
_space_group_name_Hall 'P 2ac 2ab'
_space_group_name_H-M_alt 'P 21 21 21'
_symmetry_space_group_name_Hall 'P 2ac 2ab'
_symmetry_space_group_name_H-M 'P 21 21 21'
_atom_sites_solution_hydrogens geom
_audit_creation_method SHELXL-2014/7
_audit_update_record
;
2018-10-12 # Formatted by publCIF

;
_cell_angle_alpha 90
_cell_angle_beta 90
_cell_angle_gamma 90
_cell_formula_units_Z 12
_cell_length_a 10.7397(13)
_cell_length_b 14.859(2)
_cell_length_c 24.974(3)
_cell_measurement_reflns_used 9919
_cell_measurement_temperature 310(2)
_cell_measurement_theta_max 26.18
_cell_measurement_theta_min 2.86
_cell_volume 3985.4(9)
_computing_cell_refinement 'Bruker SAINT'
_computing_data_collection 'Bruker APEX2'
_computing_data_reduction 'Bruker SAINT'
_computing_molecular_graphics 'Bruker SHELXTL'
_computing_publication_material 'Bruker SHELXTL'
_computing_structure_refinement 'SHELXL-2014 (Sheldrick 2014)'
_computing_structure_solution 'SHELXS-97 (Sheldrick 2008)'
_diffrn_ambient_temperature 310(2)
_diffrn_measured_fraction_theta_full 0.992
_diffrn_measured_fraction_theta_max 0.993
_diffrn_measurement_device_type 'Bruker AEX-II with Photon CCD area detector'
_diffrn_measurement_method 'phi and omega scans'
_diffrn_radiation_type MoK\a
_diffrn_radiation_wavelength 0.71073
_diffrn_reflns_av_R_equivalents 0.0690
_diffrn_reflns_av_unetI/netI 0.0490
_diffrn_reflns_Laue_measured_fraction_full 0.992
_diffrn_reflns_Laue_measured_fraction_max 0.993
_diffrn_reflns_limit_h_max 13
_diffrn_reflns_limit_h_min -11
_diffrn_reflns_limit_k_max 18
_diffrn_reflns_limit_k_min -18
_diffrn_reflns_limit_l_max 31
_diffrn_reflns_limit_l_min -31
_diffrn_reflns_number 50521
_diffrn_reflns_point_group_measured_fraction_full 0.995
_diffrn_reflns_point_group_measured_fraction_max 0.995
_diffrn_reflns_theta_full 25.242
_diffrn_reflns_theta_max 26.368
_diffrn_reflns_theta_min 2.805
_diffrn_source 'sealed tube'
_exptl_absorpt_coefficient_mu 0.386
_exptl_absorpt_correction_T_max 0.7454
_exptl_absorpt_correction_T_min 0.5945
_exptl_absorpt_correction_type multi-scan
_exptl_absorpt_process_details sadabs
_exptl_crystal_colour black
_exptl_crystal_density_diffrn 1.407
_exptl_crystal_description Plate
_exptl_crystal_F_000 1740
_exptl_crystal_size_max 0.288
_exptl_crystal_size_mid 0.180
_exptl_crystal_size_min 0.070
_refine_diff_density_max 0.650
_refine_diff_density_min -0.527
_refine_diff_density_rms 0.087
_refine_ls_abs_structure_details
;
 Refined as an inversion twin.
;
_refine_ls_abs_structure_Flack 0.4(4)
_refine_ls_extinction_method none
_refine_ls_goodness_of_fit_ref 1.057
_refine_ls_hydrogen_treatment constr
_refine_ls_matrix_type full
_refine_ls_number_parameters 515
_refine_ls_number_reflns 8105
_refine_ls_number_restraints 0
_refine_ls_restrained_S_all 1.057
_refine_ls_R_factor_all 0.1522
_refine_ls_R_factor_gt 0.0900
_refine_ls_shift/su_max 0.002
_refine_ls_shift/su_mean 0.003
_refine_ls_structure_factor_coef Fsqd
_refine_ls_weighting_details 'w=1/[\s^2^(Fo^2^)+(0.0562P)^2^+18.2060P] where P=(Fo^2^+2Fc^2^)/3'
_refine_ls_weighting_scheme calc
_refine_ls_wR_factor_gt 0.2070
_refine_ls_wR_factor_ref 0.2530
_reflns_Friedel_coverage 0.796
_reflns_Friedel_fraction_full 0.998
_reflns_Friedel_fraction_max 0.998
_reflns_number_gt 4977
_reflns_number_total 8105
_reflns_threshold_expression 'I > 2\s(I)'
_cod_data_source_file ja8b11528_si_007.cif
_cod_data_source_block YB180_310K_a
_cod_original_cell_volume 3985.5(9)
_cod_database_code 4128126
_publcif_datablock.id {da353b97-ac78-4e57-a703-bc2db3682235}

_shelx_shelxl_version_number 2014/7
_shelx_space_group_comment
;
The symmetry employed for this shelxl refinement is uniquely defined
by the following loop, which should always be used as a source of
symmetry information in preference to the above space-group names.
They are only intended as comments.
;
_shelx_estimated_absorpt_t_min 0.897
_shelx_estimated_absorpt_t_max 0.973
_exptl_absorpt_special_details
;
SADABS 2012/1 Bruker AXS, Madison WI, USA.
;
_publcif_info_exptl_table_max_cols 4
_publcif_info_exptl_table_use_headnotes n

loop_
_space_group_symop_operation_xyz
'x, y, z'
'-x+1/2, -y, z+1/2'
'-x, y+1/2, -z+1/2'
'x+1/2, -y+1/2, -z'

loop_
_atom_site_label
_atom_site_type_symbol
_atom_site_fract_x
_atom_site_fract_y
_atom_site_fract_z
_atom_site_U_iso_or_equiv
_atom_site_adp_type
_atom_site_occupancy
_atom_site_site_symmetry_order
_atom_site_calc_flag
_atom_site_refinement_flags_posn
_atom_site_refinement_flags_adp
S3 S 1.0871(3) 0.5466(2) 0.16125(12) 0.0504(7) Uani 1 1 d . .
S5 S 0.2533(4) 0.5047(4) 0.37216(14) 0.0765(12) Uani 1 1 d . .
S4 S 1.2462(4) 0.5303(3) 0.20535(14) 0.0740(12) Uani 1 1 d . .
S1 S 0.2526(4) 0.5266(3) 0.03853(14) 0.0756(13) Uani 1 1 d . .
S6 S 0.4113(4) 0.5298(3) 0.32818(13) 0.0762(12) Uani 1 1 d . .
S2 S 0.4132(4) 0.5145(3) -0.00550(13) 0.0812(13) Uani 1 1 d . .
N3 N 0.9957(9) 0.5492(5) 0.2131(4) 0.039(2) Uani 1 1 d . .
C16 C 1.0524(9) 0.5428(6) 0.2602(4) 0.029(2) Uani 1 1 d . .
N1 N 0.3269(10) 0.5303(8) 0.0961(4) 0.059(3) Uani 1 1 d . .
N4 N 1.1731(11) 0.5321(9) 0.2630(4) 0.068(3) Uani 1 1 d . .
N5 N 0.3255(11) 0.5018(10) 0.4303(4) 0.070(3) Uani 1 1 d . .
C32 C 0.5218(11) 0.5131(10) 0.4771(4) 0.056(4) Uani 1 1 d . .
C17 C 0.9771(9) 0.5453(6) 0.3105(4) 0.0252(19) Uani 1 1 d . .
C15 C 0.5557(11) 0.4447(10) 0.1658(5) 0.056(3) Uani 1 1 d . .
N6 N 0.5032(12) 0.5285(10) 0.3806(4) 0.082(4) Uani 1 1 d . .
C2 C 0.5229(11) 0.5258(10) 0.1430(4) 0.055(4) Uani 1 1 d . .
C3 C 0.5583(10) 0.6060(10) 0.1647(4) 0.053(3) Uani 1 1 d . .
C31 C 0.4472(11) 0.5133(9) 0.4263(4) 0.051(3) Uani 1 1 d . .
C18 C 0.9401(9) 0.4640(6) 0.3353(4) 0.029(2) Uani 1 1 d . .
C1 C 0.4463(11) 0.5254(9) 0.0933(5) 0.054(3) Uani 1 1 d . .
N2 N 0.5042(11) 0.5158(11) 0.0470(4) 0.086(5) Uani 1 1 d . .
C30 C 0.9403(9) 0.6311(5) 0.3321(4) 0.031(2) Uani 1 1 d . .
C33 C 0.5580(12) 0.4316(10) 0.4998(5) 0.059(4) Uani 1 1 d . .
C23 C 0.8624(11) 0.4650(6) 0.3808(5) 0.037(3) Uani 1 1 d . .
C19 C 0.9788(12) 0.3797(7) 0.3144(5) 0.042(3) Uani 1 1 d . .
H19 H 1.0305 0.3775 0.2846 0.051 Uiso 1 1 calc R U
C25 C 0.8628(10) 0.6323(6) 0.3779(5) 0.039(3) Uani 1 1 d . .
C45 C 0.5569(10) 0.5950(10) 0.4984(4) 0.054(3) Uani 1 1 d . .
C10 C 0.6339(12) 0.4464(11) 0.2137(6) 0.065(4) Uani 1 1 d . .
C39 C 0.6711(14) 0.5142(14) 0.5680(6) 0.086(6) Uani 1 1 d . .
H39 H 0.7216 0.5148 0.5983 0.103 Uiso 1 1 calc R U
C9 C 0.6747(15) 0.5280(12) 0.2336(6) 0.072(5) Uani 1 1 d . .
H9 H 0.7295 0.5286 0.2625 0.087 Uiso 1 1 calc R U
C44 C 0.5171(15) 0.6805(13) 0.4776(6) 0.081(5) Uani 1 1 d . .
H44 H 0.4643 0.6819 0.4481 0.097 Uiso 1 1 calc R U
C4 C 0.5229(15) 0.6960(11) 0.1434(6) 0.073(4) Uani 1 1 d . .
H4 H 0.4716 0.6991 0.1135 0.088 Uiso 1 1 calc R U
C29 C 0.9814(12) 0.7117(7) 0.3104(5) 0.049(3) Uani 1 1 d . .
H29 H 1.0345 0.7108 0.2810 0.059 Uiso 1 1 calc R U
C8 C 0.6374(12) 0.6062(11) 0.2125(5) 0.065(4) Uani 1 1 d . .
C40 C 0.6361(12) 0.5950(12) 0.5462(5) 0.067(4) Uani 1 1 d . .
C38 C 0.6359(12) 0.4334(13) 0.5478(6) 0.074(5) Uani 1 1 d . .
C14 C 0.5140(14) 0.3571(10) 0.1457(6) 0.068(4) Uani 1 1 d . .
H14 H 0.4626 0.3541 0.1158 0.081 Uiso 1 1 calc R U
C34 C 0.5214(13) 0.3465(10) 0.4803(5) 0.063(4) Uani 1 1 d . .
H34 H 0.4713 0.3437 0.4500 0.075 Uiso 1 1 calc R U
C24 C 0.8277(12) 0.5513(8) 0.4015(5) 0.046(3) Uani 1 1 d . .
H24 H 0.7793 0.5534 0.4323 0.055 Uiso 1 1 calc R U
C21 C 0.8641(15) 0.3009(8) 0.3845(6) 0.065(4) Uani 1 1 d . .
H21 H 0.8400 0.2474 0.4008 0.078 Uiso 1 1 calc R U
C7 C 0.6761(18) 0.6931(15) 0.2335(8) 0.096(6) Uani 1 1 d . .
H7 H 0.7261 0.6940 0.2640 0.115 Uiso 1 1 calc R U
C28 C 0.9445(15) 0.7937(8) 0.3320(6) 0.064(4) Uani 1 1 d . .
H28 H 0.9725 0.8475 0.3172 0.076 Uiso 1 1 calc R U
C20 C 0.9392(12) 0.3001(6) 0.3387(5) 0.050(3) Uani 1 1 d . .
H20 H 0.9632 0.2452 0.3240 0.060 Uiso 1 1 calc R U
C11 C 0.6702(18) 0.3627(16) 0.2352(8) 0.101(7) Uani 1 1 d . .
H11 H 0.7245 0.3617 0.2642 0.121 Uiso 1 1 calc R U
C22 C 0.8272(14) 0.3816(9) 0.4049(6) 0.062(4) Uani 1 1 d . .
H22 H 0.7775 0.3824 0.4354 0.074 Uiso 1 1 calc R U
C41 C 0.6744(18) 0.6834(17) 0.5675(7) 0.108(8) Uani 1 1 d . .
H41 H 0.7259 0.6863 0.5974 0.130 Uiso 1 1 calc R U
C27 C 0.8649(16) 0.7940(9) 0.3760(6) 0.070(4) Uani 1 1 d . .
H27 H 0.8392 0.8489 0.3902 0.084 Uiso 1 1 calc R U
C37 C 0.6736(17) 0.3494(15) 0.5699(7) 0.100(7) Uani 1 1 d . .
H37 H 0.7259 0.3493 0.5996 0.120 Uiso 1 1 calc R U
C35 C 0.556(2) 0.2691(14) 0.5039(7) 0.099(6) Uani 1 1 d . .
H35 H 0.5285 0.2142 0.4905 0.119 Uiso 1 1 calc R U
C6 C 0.6446(19) 0.7702(15) 0.2120(8) 0.101(6) Uani 1 1 d . .
H6 H 0.6744 0.8241 0.2260 0.122 Uiso 1 1 calc R U
C26 C 0.8239(15) 0.7165(10) 0.3990(6) 0.069(4) Uani 1 1 d . .
H26 H 0.7707 0.7187 0.4284 0.082 Uiso 1 1 calc R U
C5 C 0.5607(18) 0.7698(14) 0.1650(7) 0.099(6) Uani 1 1 d . .
H5 H 0.5345 0.8243 0.1506 0.119 Uiso 1 1 calc R U
C13 C 0.5494(18) 0.2818(13) 0.1702(7) 0.095(6) Uani 1 1 d . .
H13 H 0.5219 0.2262 0.1577 0.114 Uiso 1 1 calc R U
C43 C 0.5535(19) 0.7567(15) 0.4992(7) 0.106(7) Uani 1 1 d . .
H43 H 0.5256 0.8109 0.4851 0.128 Uiso 1 1 calc R U
C42 C 0.6366(19) 0.7572(17) 0.5448(8) 0.110(8) Uani 1 1 d . .
H42 H 0.6638 0.8121 0.5583 0.132 Uiso 1 1 calc R U
C36 C 0.637(2) 0.2716(18) 0.5497(8) 0.125(8) Uani 1 1 d . .
H36 H 0.6637 0.2181 0.5653 0.150 Uiso 1 1 calc R U
C12 C 0.630(2) 0.2867(18) 0.2158(9) 0.124(8) Uani 1 1 d . .
H12 H 0.6547 0.2334 0.2322 0.149 Uiso 1 1 calc R U

loop_
_atom_site_aniso_label
_atom_site_aniso_U_11
_atom_site_aniso_U_22
_atom_site_aniso_U_33
_atom_site_aniso_U_23
_atom_site_aniso_U_13
_atom_site_aniso_U_12
S3 0.0559(18) 0.0653(17) 0.0300(13) 0.0015(12) -0.0022(14) 0.0090(15)
S5 0.0371(19) 0.158(4) 0.0348(17) 0.001(2) -0.0073(15) -0.008(2)
S4 0.0338(18) 0.157(4) 0.0316(17) -0.0027(18) 0.0040(15) 0.000(2)
S1 0.0358(19) 0.157(4) 0.0339(17) 0.0021(19) -0.0082(15) 0.000(2)
S6 0.054(2) 0.144(4) 0.0299(17) 0.0065(16) -0.0068(15) -0.023(2)
S2 0.053(2) 0.159(4) 0.0312(16) -0.005(2) -0.0007(15) 0.005(2)
N3 0.040(5) 0.031(4) 0.045(5) 0.005(4) -0.004(4) 0.013(4)
C16 0.032(5) 0.025(4) 0.030(5) 0.003(4) -0.005(4) 0.001(4)
N1 0.031(6) 0.122(9) 0.024(5) 0.006(5) -0.002(4) -0.004(5)
N4 0.033(6) 0.143(11) 0.027(5) 0.001(6) -0.001(4) -0.006(6)
N5 0.036(6) 0.146(11) 0.028(5) 0.004(6) -0.008(4) -0.010(6)
C32 0.026(6) 0.115(12) 0.025(6) -0.006(6) -0.007(5) -0.005(6)
C17 0.027(5) 0.017(4) 0.032(5) 0.000(3) -0.003(4) 0.002(4)
C15 0.033(6) 0.105(11) 0.031(6) -0.003(6) -0.003(5) 0.002(6)
N6 0.048(7) 0.167(13) 0.032(6) 0.005(7) -0.012(5) -0.044(7)
C2 0.025(6) 0.114(12) 0.025(6) -0.002(6) -0.004(5) 0.002(6)
C3 0.027(6) 0.107(10) 0.026(6) -0.012(6) -0.001(5) -0.011(6)
C31 0.028(6) 0.097(9) 0.027(5) -0.001(5) -0.003(4) -0.012(6)
C18 0.030(5) 0.024(5) 0.033(5) 0.005(4) -0.004(5) 0.002(3)
C1 0.035(7) 0.096(10) 0.032(6) -0.007(6) -0.008(5) -0.005(6)
N2 0.038(6) 0.189(15) 0.031(6) -0.001(7) -0.003(5) 0.009(7)
C30 0.038(6) 0.016(4) 0.039(6) -0.002(4) -0.007(5) 0.006(4)
C33 0.033(7) 0.114(11) 0.028(6) -0.018(6) -0.008(5) -0.005(7)
C23 0.037(6) 0.026(5) 0.049(7) 0.005(4) -0.004(5) -0.003(4)
C19 0.057(7) 0.029(6) 0.041(6) -0.002(4) -0.009(5) 0.003(5)
C25 0.042(6) 0.026(5) 0.050(7) 0.001(4) -0.003(5) 0.003(4)
C45 0.024(6) 0.107(10) 0.030(6) -0.019(6) 0.000(4) -0.018(6)
C10 0.033(7) 0.116(12) 0.046(8) 0.022(7) -0.016(6) 0.000(7)
C39 0.038(8) 0.178(18) 0.041(8) -0.026(10) -0.025(6) 0.014(10)
C9 0.045(9) 0.125(14) 0.046(8) 0.008(8) -0.022(7) -0.001(8)
C44 0.063(10) 0.141(16) 0.039(8) -0.020(8) -0.004(7) -0.020(10)
C4 0.066(10) 0.108(12) 0.045(8) 0.000(7) -0.012(7) -0.006(9)
C29 0.058(8) 0.042(7) 0.047(8) -0.008(5) -0.004(6) 0.001(5)
C8 0.038(7) 0.113(12) 0.043(7) -0.021(7) -0.015(6) -0.004(7)
C40 0.035(7) 0.133(13) 0.034(7) -0.026(7) -0.010(5) -0.011(8)
C38 0.037(7) 0.145(15) 0.040(8) 0.000(8) -0.017(6) -0.004(8)
C14 0.052(8) 0.096(11) 0.055(9) 0.008(7) -0.014(7) -0.001(7)
C34 0.057(8) 0.087(10) 0.045(8) 0.003(7) -0.013(6) -0.004(7)
C24 0.040(7) 0.052(7) 0.046(7) -0.008(5) 0.009(5) 0.004(5)
C21 0.084(11) 0.026(6) 0.084(11) 0.017(6) 0.003(9) -0.015(6)
C7 0.067(12) 0.159(19) 0.062(11) -0.030(11) -0.013(9) -0.023(12)
C28 0.091(11) 0.031(6) 0.069(9) -0.001(6) -0.006(8) 0.003(6)
C20 0.081(9) 0.011(4) 0.057(7) 0.009(5) 0.004(7) -0.001(5)
C11 0.062(11) 0.17(2) 0.073(13) 0.049(13) -0.026(10) 0.002(12)
C22 0.061(9) 0.065(9) 0.059(9) 0.002(6) 0.010(7) -0.004(7)
C41 0.067(12) 0.20(2) 0.061(12) -0.053(13) -0.014(9) -0.047(14)
C27 0.098(12) 0.040(7) 0.072(10) -0.013(6) 0.000(9) 0.006(7)
C37 0.065(11) 0.16(2) 0.071(12) 0.015(12) -0.041(9) 0.011(11)
C35 0.107(15) 0.127(15) 0.064(10) -0.001(10) -0.019(10) -0.013(12)
C6 0.095(14) 0.127(16) 0.082(13) -0.043(12) -0.023(11) -0.013(12)
C26 0.071(10) 0.074(10) 0.061(10) -0.011(7) 0.018(8) 0.010(8)
C5 0.093(13) 0.145(16) 0.060(10) -0.018(10) -0.024(10) -0.019(12)
C13 0.100(14) 0.119(15) 0.066(11) 0.010(9) -0.010(10) 0.021(11)
C43 0.100(14) 0.159(17) 0.061(10) -0.042(10) 0.010(9) -0.051(13)
C42 0.086(14) 0.17(2) 0.072(13) -0.047(13) -0.013(11) -0.031(14)
C36 0.094(16) 0.20(3) 0.079(14) 0.033(15) -0.024(12) 0.015(16)
C12 0.095(16) 0.18(2) 0.100(16) 0.067(16) -0.024(13) 0.031(15)

loop_
_atom_type_symbol
_atom_type_description
_atom_type_scat_dispersion_real
_atom_type_scat_dispersion_imag
_atom_type_scat_source
C C 0.0033 0.0016 'International Tables Vol C Tables 4.2.6.8 and 6.1.1.4'
H H 0.0000 0.0000 'International Tables Vol C Tables 4.2.6.8 and 6.1.1.4'
N N 0.0061 0.0033 'International Tables Vol C Tables 4.2.6.8 and 6.1.1.4'
S S 0.1246 0.1234 'International Tables Vol C Tables 4.2.6.8 and 6.1.1.4'

loop_
_geom_angle_atom_site_label_1
_geom_angle_atom_site_label_2
_geom_angle_atom_site_label_3
_geom_angle
N3 S3 S4 94.5(4)
N5 S5 S6 95.0(5)
N4 S4 S3 94.1(4)
N1 S1 S2 93.6(4)
N6 S6 S5 93.9(5)
N2 S2 S1 94.1(5)
C16 N3 S3 115.3(8)
N4 C16 N3 120.7(10)
N4 C16 C17 119.6(10)
N3 C16 C17 119.6(9)
C1 N1 S1 115.7(10)
C16 N4 S4 115.4(9)
C31 N5 S5 113.3(9)
C45 C32 C33 122.3(11)
C45 C32 C31 118.0(12)
C33 C32 C31 119.7(12)
C18 C17 C30 120.9(9)
C18 C17 C16 120.0(8)
C30 C17 C16 119.1(8)
C2 C15 C10 118.1(13)
C2 C15 C14 123.8(12)
C10 C15 C14 118.1(13)
C31 N6 S6 114.9(9)
C3 C2 C15 121.9(12)
C3 C2 C1 119.3(12)
C15 C2 C1 118.8(12)
C2 C3 C8 119.2(13)
C2 C3 C4 124.9(11)
C8 C3 C4 115.9(12)
N6 C31 N5 122.8(11)
N6 C31 C32 119.5(11)
N5 C31 C32 117.7(11)
C23 C18 C17 120.7(8)
C23 C18 C19 118.5(9)
C17 C18 C19 120.8(10)
N1 C1 N2 121.5(12)
N1 C1 C2 120.4(12)
N2 C1 C2 118.0(11)
C1 N2 S2 115.0(9)
C29 C30 C25 119.6(9)
C29 C30 C17 122.0(10)
C25 C30 C17 118.4(8)
C32 C33 C34 124.2(12)
C32 C33 C38 118.5(13)
C34 C33 C38 117.2(14)
C18 C23 C22 119.1(10)
C18 C23 C24 117.0(9)
C22 C23 C24 123.8(12)
C20 C19 C18 120.0(11)
C20 C19 H19 120.0
C18 C19 H19 120.0
C24 C25 C30 119.5(10)
C24 C25 C26 121.6(12)
C30 C25 C26 118.9(10)
C32 C45 C44 123.9(11)
C32 C45 C40 118.2(14)
C44 C45 C40 117.9(13)
C9 C10 C11 123.3(15)
C9 C10 C15 119.4(13)
C11 C10 C15 117.1(15)
C38 C39 C40 123.4(13)
C38 C39 H39 118.3
C40 C39 H39 118.3
C8 C9 C10 121.6(14)
C8 C9 H9 119.2
C10 C9 H9 119.2
C43 C44 C45 121.6(17)
C43 C44 H44 119.2
C45 C44 H44 119.2
C5 C4 C3 122.4(15)
C5 C4 H4 118.8
C3 C4 H4 118.8
C30 C29 C28 121.0(13)
C30 C29 H29 119.5
C28 C29 H29 119.5
C9 C8 C7 122.8(15)
C9 C8 C3 119.6(13)
C7 C8 C3 117.5(15)
C39 C40 C45 118.8(13)
C39 C40 C41 124.1(14)
C45 C40 C41 117.1(16)
C39 C38 C37 123.5(15)
C39 C38 C33 118.8(15)
C37 C38 C33 117.7(15)
C13 C14 C15 120.2(15)
C13 C14 H14 119.9
C15 C14 H14 119.9
C35 C34 C33 122.6(14)
C35 C34 H34 118.7
C33 C34 H34 118.7
C25 C24 C23 123.4(11)
C25 C24 H24 118.3
C23 C24 H24 118.3
C22 C21 C20 118.7(11)
C22 C21 H21 120.6
C20 C21 H21 120.6
C6 C7 C8 123.6(18)
C6 C7 H7 118.2
C8 C7 H7 118.2
C29 C28 C27 118.9(12)
C29 C28 H28 120.6
C27 C28 H28 120.6
C19 C20 C21 121.5(10)
C19 C20 H20 119.2
C21 C20 H20 119.2
C12 C11 C10 122.1(18)
C12 C11 H11 119.0
C10 C11 H11 119.0
C21 C22 C23 122.0(14)
C21 C22 H22 119.0
C23 C22 H22 119.0
C42 C41 C40 120.4(17)
C42 C41 H41 119.8
C40 C41 H41 119.8
C26 C27 C28 121.9(12)
C26 C27 H27 119.0
C28 C27 H27 119.0
C36 C37 C38 122.4(17)
C36 C37 H37 118.8
C38 C37 H37 118.8
C34 C35 C36 119.7(19)
C34 C35 H35 120.2
C36 C35 H35 120.2
C7 C6 C5 118.7(18)
C7 C6 H6 120.7
C5 C6 H6 120.7
C27 C26 C25 119.6(14)
C27 C26 H26 120.2
C25 C26 H26 120.2
C4 C5 C6 121.8(19)
C4 C5 H5 119.1
C6 C5 H5 119.1
C14 C13 C12 120(2)
C14 C13 H13 120.2
C12 C13 H13 120.2
C44 C43 C42 121(2)
C44 C43 H43 119.6
C42 C43 H43 119.6
C41 C42 C43 122(2)
C41 C42 H42 118.9
C43 C42 H42 118.9
C37 C36 C35 120(2)
C37 C36 H36 119.8
C35 C36 H36 119.8
C11 C12 C13 123(2)
C11 C12 H12 118.6
C13 C12 H12 118.7

loop_
_geom_bond_atom_site_label_1
_geom_bond_atom_site_label_2
_geom_bond_distance
S3 N3 1.625(10)
S3 S4 2.047(5)
S5 N5 1.646(11)
S5 S6 2.055(6)
S4 N4 1.640(11)
S1 N1 1.647(11)
S1 S2 2.054(6)
S6 N6 1.640(11)
S2 N2 1.634(12)
N3 C16 1.327(12)
C16 N4 1.308(15)
C16 C17 1.494(13)
N1 C1 1.286(16)
N5 C31 1.323(16)
C32 C45 1.381(19)
C32 C33 1.39(2)
C32 C31 1.501(15)
C17 C18 1.414(13)
C17 C30 1.441(12)
C15 C2 1.379(18)
C15 C10 1.463(18)
C15 C14 1.47(2)
N6 C31 1.310(15)
C2 C3 1.362(18)
C2 C1 1.487(15)
C3 C8 1.465(17)
C3 C4 1.49(2)
C18 C23 1.412(16)
C18 C19 1.419(14)
C1 N2 1.323(16)
C30 C29 1.386(15)
C30 C25 1.413(16)
C33 C34 1.412(19)
C33 C38 1.462(17)
C23 C22 1.429(17)
C23 C24 1.431(15)
C19 C20 1.395(15)
C19 H19 0.9300
C25 C24 1.392(16)
C25 C26 1.422(17)
C45 C44 1.44(2)
C45 C40 1.466(16)
C10 C9 1.38(2)
C10 C11 1.41(2)
C39 C38 1.36(2)
C39 C40 1.37(2)
C39 H39 0.9300
C9 C8 1.34(2)
C9 H9 0.9300
C44 C43 1.31(2)
C44 H44 0.9300
C4 C5 1.29(2)
C4 H4 0.9300
C29 C28 1.390(17)
C29 H29 0.9300
C8 C7 1.46(2)
C40 C41 1.48(2)
C38 C37 1.42(2)
C14 C13 1.33(2)
C14 H14 0.9300
C34 C35 1.34(2)
C34 H34 0.9300
C24 H24 0.9300
C21 C22 1.361(19)
C21 C20 1.40(2)
C21 H21 0.9300
C7 C6 1.31(3)
C7 H7 0.9300
C28 C27 1.39(2)
C28 H28 0.9300
C20 H20 0.9300
C11 C12 1.30(3)
C11 H11 0.9300
C22 H22 0.9300
C41 C42 1.30(3)
C41 H41 0.9300
C27 C26 1.36(2)
C27 H27 0.9300
C37 C36 1.32(3)
C37 H37 0.9300
C35 C36 1.44(3)
C35 H35 0.9300
C6 C5 1.48(2)
C6 H6 0.9300
C26 H26 0.9300
C5 H5 0.9300
C13 C12 1.43(3)
C13 H13 0.9300
C43 C42 1.45(3)
C43 H43 0.9300
C42 H42 0.9300
C36 H36 0.9300
C12 H12 0.9300

loop_
_publcif_info_datablock.id
_publcif_info_datablock.publ_exptl
_publcif_info_datablock.publ_geom
_publcif_info_datablock.structure
{da353b97-ac78-4e57-a703-bc2db3682235} y y y

loop_
_publcif_info_exptl_table_extra_item
sin_theta_over_lambda_max

loop_
_publcif_info_tables.block_id
_publcif_info_tables.reference_item
{da353b97-ac78-4e57-a703-bc2db3682235} '_publcif_info_datablock.publ_exptl'
